data_2001317
loop_
_publ_author_name
'Coxon, J. M.'
'Fong, S. T.'
'Steel, P. J.'
'Bott, S. G.'
'Marchand, A. P.'
'Zope, U. R.'

_publ_section_title
;
 Structures of two hexacyclic cage diketone monoacetals
;
_journal_issue 10
_journal_name_full 'Acta Crystallographica Section C'
_journal_page_first 1859
_journal_page_last 1862
_journal_paper_doi 10.1107/S0108270193003865
_journal_volume 49
_journal_year 1993
_chemical_formula_sum 'C17 H16 O3'
_chemical_formula_weight 268.3
_symmetry_cell_setting orthorhombic
_symmetry_space_group_name_Hall '-P 2n 2ab'
_symmetry_space_group_name_H-M 'P b c n'
_atom_type_scat_source IntTabIV
_cell_angle_alpha 90.
_cell_angle_beta 90.
_cell_angle_gamma 90.
_cell_formula_units_Z 8
_cell_length_a 21.972(2)
_cell_length_b 9.2992(6)
_cell_length_c 12.4860(10)
_cell_measurement_reflns_used 25
_cell_measurement_temperature 294
_cell_measurement_theta_max 20
_cell_measurement_theta_min 18
_cell_volume 2551.2(4)
_diffrn_measurement_device 'Enraf-Nonius CAD-4'
_diffrn_measurement_method \w
_diffrn_radiation_type MoK\a
_diffrn_radiation_wavelength 0.71073
_diffrn_reflns_limit_h_max 23
_diffrn_reflns_limit_h_min 0
_diffrn_reflns_limit_k_max 9
_diffrn_reflns_limit_k_min 0
_diffrn_reflns_limit_l_max 12
_diffrn_reflns_limit_l_min 0
_diffrn_reflns_number 1857
_diffrn_reflns_theta_max 22
_diffrn_standards_decay_% <=1.4
_diffrn_standards_interval_time 60
_diffrn_standards_number 3
_exptl_absorpt_coefficient_mu 0.089
_exptl_absorpt_correction_T_max 1.22
_exptl_absorpt_correction_T_min 0.88
_exptl_absorpt_correction_type empirical
_exptl_crystal_colour Colourless
_exptl_crystal_density_diffrn 1.397
_exptl_crystal_description Block
_exptl_crystal_size_max 0.5
_exptl_crystal_size_mid 0.3
_exptl_crystal_size_min 0.2
_refine_diff_density_max 0.25
_refine_diff_density_min -0.33
_refine_ls_extinction_method none
_refine_ls_goodness_of_fit_obs 1.07
_refine_ls_hydrogen_treatment noref
_refine_ls_number_parameters 181
_refine_ls_number_reflns 959
_refine_ls_R_factor_obs 0.044
_refine_ls_shift/esd_max .005
_refine_ls_structure_factor_coef F
_refine_ls_weighting_details 'w = [\s^2^(F~o~)+0.04(F~o~)^2^]^-1^'
_refine_ls_weighting_scheme calc
_refine_ls_wR_factor_obs 0.045
_reflns_number_observed 959
_reflns_number_total 1857
_reflns_observed_criterion I>=3\s(I)
_cod_data_source_file ab1054.cif
_cod_data_source_block ab1054_structure_1_of_1
_cod_depositor_comments
;
The following automatic conversions were performed:

'_refine_ls_weighting_scheme' value '[\s^2^(F~o~)+0.04(F~o~)^2^]^-1^'
was changed to 'calc'. New tag '_refine_ls_weighting_details' was
created. The value of the new tag was set to 'w =
[\s^2^(F~o~)+0.04(F~o~)^2^]^-1^'.

Automatic conversion script
Id: cif_fix_values 3143 2015-03-26 13:38:13Z robertas 
;
_cod_original_cell_volume 2551.2(7)
_cod_database_code 2001317

loop_
_atom_site_label
_atom_site_fract_x
_atom_site_fract_y
_atom_site_fract_z
O10 .1970(2) .2126(4) .1283(3)
O16 .16110(10) .1228(4) -.1123(2)
O17 .1179(2) .2472(4) -.2502(3)
C1 .1425(2) .5163(6) -.1450(3)
C2 .1822(2) .3815(5) -.1281(4)
C3 .1371(2) .2579(5) -.1410(3)
C4 .0843(2) .3060(5) -.0702(3)
C5 .0257(2) .2298(6) -.0860(4)
C6 -.0065(2) .1766(5) -.0061(4)
C7 .0142(2) .1861(6) .1042(4)
C8 .0655(2) .2509(5) .1308(4)
C9 .1054(2) .3197(5) .0500(3)
C10 .1736(2) .2900(5) .0627(4)
C11 .2042(2) .3977(5) -.0089(4)
C12 .1730(2) .5382(5) .0260(4)
C13 .1053(2) .4875(5) .0365(4)
C14 .0848(2) .4718(5) -.0811(4)
C15 .1713(2) .6307(6) -.0745(5)
C16 .1615(3) .0372(7) -.2012(5)
C17 .1386(3) .1154(7) -.2903(5)
H1 .1369 .5460 -.2171
H2 .2160 .3677 -.1743
H5 .0106 .2188 -.1568
H6 -.0442 .1307 -.0210
H7 -.0100 .1443 .1590
H8 .0772 .2534 .2040
H11 .2472 .3904 -.0046
H12 .1906 .5845 .0862
H13 .0847 .5456 .0875
H14 .0501 .5189 -.1101
H151 .1465 .7137 -.0667
H152 .2107 .6583 -.0981
H161 .1366 -.0447 -.1888
H162 .2020 .0070 -.2156
H171 .1700 .1307 -.3413
H172 .1061 .0643 -.3229

loop_
_geom_angle_atom_site_label_1
_geom_angle_atom_site_label_2
_geom_angle_atom_site_label_3
_geom_angle
_geom_angle_publ_flag
C3 O16 C16 108.4(4) yes
C3 O17 C17 107.8(4) yes
C2 C1 C14 100.1(4) yes
C2 C1 C15 104.7(4) yes
C14 C1 C15 103.2(4) yes
C1 C2 C3 103.3(4) yes
C1 C2 C11 103.0(4) yes
C3 C2 C11 111.8(4) yes
O16 C3 O17 106.9(3) yes
O16 C3 C2 113.7(4) yes
O16 C3 C4 113.5(4) yes
O17 C3 C2 110.1(4) yes
O17 C3 C4 110.3(4) yes
C8 C9 C10 115.5(4) yes
C8 C9 C13 120.1(4) yes
C10 C9 C13 101.1(3) yes
O10 C10 C9 126.6(4) yes
O10 C10 C11 127.7(4) yes
C9 C10 C11 104.8(4) yes
C2 C11 C10 111.2(4) yes
C2 C11 C12 102.3(4) yes
C10 C11 C12 101.4(4) yes
C11 C12 C13 101.1(4) yes
C11 C12 C15 104.9(4) yes
C13 C12 C15 102.6(4) yes
C9 C13 C12 107.9(4) yes
C2 C3 C4 102.3(4) yes
C3 C4 C5 116.3(4) yes
C3 C4 C9 110.6(3) yes
C3 C4 C14 103.7(4) yes
C5 C4 C9 114.9(4) yes
C5 C4 C14 118.1(4) yes
C9 C4 C14 90.0(3) yes
C4 C5 C6 123.0(4) yes
C5 C6 C7 121.7(4) yes
C6 C7 C8 122.2(4) yes
C7 C8 C9 122.1(4) yes
C4 C9 C8 116.1(4) yes
C4 C9 C10 111.8(3) yes
C4 C9 C13 88.7(3) yes
C9 C13 C14 90.5(3) yes
C12 C13 C14 103.1(4) yes
C1 C14 C4 108.4(4) yes
C1 C14 C13 103.0(4) yes
C4 C14 C13 90.8(3) yes
C1 C15 C12 95.3(4) yes
O16 C16 C17 109.6(5) yes
O17 C17 C16 106.4(5) yes

loop_
_geom_bond_atom_site_label_1
_geom_bond_atom_site_label_2
_geom_bond_distance
_geom_bond_publ_flag
O10 C10 1.205(6) yes
O16 C3 1.409(6) yes
O16 C16 1.366(7) yes
O17 C3 1.431(5) yes
O17 C17 1.401(7) yes
C1 C2 1.542(7) yes
C1 C14 1.555(7) yes
C1 C15 1.520(7) yes
C2 C3 1.526(7) yes
C2 C11 1.572(6) yes
C3 C4 1.526(6) yes
C4 C5 1.483(6) yes
C4 C9 1.576(6) yes
C4 C14 1.547(7) yes
C5 C6 1.320(7) yes
C6 C7 1.452(7) yes
C7 C8 1.321(7) yes
C8 C9 1.481(6) yes
C9 C10 1.532(6) yes
C9 C13 1.569(6) yes
C10 C11 1.502(6) yes
C11 C12 1.539(7) yes
C12 C13 1.565(6) yes
C12 C15 1.521(7) yes
C13 C14 1.543(6) yes
C16 C17 1.421(9) yes
